data_4346092
loop_
_publ_author_name
'Cortese, Anthony J.'
'Wilkins, Branford'
'Smith, Mark D.'
'Yeon, Jeongho'
'Morrison, Gregory'
'Tran, T. Thao'
'Halasyamani, P. Shiv'
'zur Loye, Hans-Conrad'

_publ_section_title
;
 Crystal growth of four oxovanadium(IV) tartrates prepared via a mild
 two-step hydrothermal method: observation of spin-dimer behavior and
 second harmonic generation.
;
_journal_issue 8
_journal_name_full 'Inorganic chemistry'
_journal_page_first 4011
_journal_page_last 4020
_journal_paper_doi 10.1021/acs.inorgchem.5b00275
_journal_volume 54
_journal_year 2015
_chemical_absolute_configuration ad
_chemical_formula_moiety 'C8 H6 K2 O14 V2, 3.95(H2 O)'
_chemical_formula_sum 'C8 H13.91 K2 O17.95 V2'
_chemical_formula_weight 577.54
_space_group_crystal_system orthorhombic
_space_group_IT_number 20
_space_group_name_Hall 'C 2c 2'
_space_group_name_H-M_alt 'C 2 2 21'
_atom_sites_solution_hydrogens mixed
_atom_sites_solution_primary direct
_audit_creation_date 2014-03-07
_audit_creation_method
;
Olex2 1.2
(compiled 2014.02.28 svn.r2899 for OlexSys, GUI svn.r4781)
;
_cell_angle_alpha 90
_cell_angle_beta 90
_cell_angle_gamma 90
_cell_formula_units_Z 8
_cell_length_a 8.4341(13)
_cell_length_b 17.311(3)
_cell_length_c 25.140(4)
_cell_measurement_reflns_used 2647
_cell_measurement_temperature 100(2)
_cell_measurement_theta_max 21.644
_cell_measurement_theta_min 2.353
_cell_volume 3670.5(10)
_computing_cell_refinement 'SAINT v6.45A (Bruker, 2003)'
_computing_data_collection 'SMART v5.631 (Bruker, 2003)'
_computing_data_reduction 'SAINT v6.45A (Bruker, 2003)'
_computing_molecular_graphics 'Olex2 (Dolomanov et al., 2009)'
_computing_publication_material 'Olex2 (Dolomanov et al., 2009)'
_computing_structure_refinement 'ShelXL (Sheldrick, 2008)'
_computing_structure_solution 'ShelXS (Sheldrick, 2008)'
_diffrn_ambient_temperature 100(2)
_diffrn_measured_fraction_theta_full 1.000
_diffrn_measured_fraction_theta_max 1.000
_diffrn_measurement_device_type 'CCD area detector'
_diffrn_measurement_method 'phi and omega scans'
_diffrn_radiation_monochromator graphite
_diffrn_radiation_type MoK\a
_diffrn_radiation_wavelength 0.71073
_diffrn_reflns_av_R_equivalents 0.0833
_diffrn_reflns_av_unetI/netI 0.0714
_diffrn_reflns_Laue_measured_fraction_full 1.000
_diffrn_reflns_Laue_measured_fraction_max 1.000
_diffrn_reflns_limit_h_max 10
_diffrn_reflns_limit_h_min -10
_diffrn_reflns_limit_k_max 20
_diffrn_reflns_limit_k_min -20
_diffrn_reflns_limit_l_max 30
_diffrn_reflns_limit_l_min -30
_diffrn_reflns_number 20299
_diffrn_reflns_point_group_measured_fraction_full 1.000
_diffrn_reflns_point_group_measured_fraction_max 1.000
_diffrn_reflns_theta_full 25.000
_diffrn_reflns_theta_max 25.113
_diffrn_reflns_theta_min 1.620
_diffrn_source_current 37.0
_diffrn_source_power 1.739
_diffrn_source_voltage 47.0
_exptl_absorpt_coefficient_mu 1.566
_exptl_absorpt_correction_type none
_exptl_crystal_colour purple
_exptl_crystal_density_diffrn 2.090
_exptl_crystal_description 'hexagonal plate'
_exptl_crystal_F_000 2317
_exptl_crystal_size_max 0.22
_exptl_crystal_size_mid 0.15
_exptl_crystal_size_min 0.1
_refine_diff_density_max 0.458
_refine_diff_density_min -0.312
_refine_diff_density_rms 0.074
_refine_ls_abs_structure_details
;
 Flack x determined using 1153 quotients [(I+)-(I-)]/[(I+)+(I-)]
 (Parsons, Flack and Wagner, Acta Cryst. B69 (2013) 249-259).
;
_refine_ls_abs_structure_Flack 0.01(2)
_refine_ls_extinction_method none
_refine_ls_goodness_of_fit_ref 0.922
_refine_ls_hydrogen_treatment mixed
_refine_ls_matrix_type full
_refine_ls_number_parameters 296
_refine_ls_number_reflns 3291
_refine_ls_number_restraints 3
_refine_ls_restrained_S_all 0.922
_refine_ls_R_factor_all 0.0409
_refine_ls_R_factor_gt 0.0339
_refine_ls_shift/su_max 0.001
_refine_ls_shift/su_mean 0.000
_refine_ls_structure_factor_coef Fsqd
_refine_ls_weighting_details 'w=1/[\s^2^(Fo^2^)+(0.0199P)^2^] where P=(Fo^2^+2Fc^2^)/3'
_refine_ls_weighting_scheme calc
_refine_ls_wR_factor_gt 0.0616
_refine_ls_wR_factor_ref 0.0638
_reflns_Friedel_coverage 0.768
_reflns_Friedel_fraction_full 1.000
_reflns_Friedel_fraction_max 1.000
_reflns_number_gt 2906
_reflns_number_total 3291
_reflns_threshold_expression 'I > 2\s(I)'
_cod_data_source_file ic5b00275_si_002.cif
_cod_data_source_block bw1041bm
_cod_database_code 4346092
_shelxl_version_number 2014-1
_shelx_space_group_comment
;
The symmetry employed for this shelxl refinement is uniquely defined
by the following loop, which should always be used as a source of
symmetry information in preference to the above space-group names.
They are only intended as comments.
;
_olex2_refinement_description
;
1. Fixed Uiso
 At 1.2 times of:
  All C(H) groups
2. Restrained distances
 O3-H3A = O10-H10A
 0.84 with sigma of 0.02
3. Uiso/Uaniso restraints and constraints
Uanis(K3A) = Uanis(K3B)
Uiso(O17D) = Uiso(O17E)
4. Others
 1*[Sof(O16A)]+1*[Sof(O16B)]+1*[Sof(O16C)]=1 with esd of 0.00001
 Sof(K3B)=0.5*(1-FVAR(2))
 Sof(K3A)=0.5*FVAR(2)
 Uiso(O1S)=Uiso(O2S)=Uiso(O3S)=Uiso(O4S)=FVAR(2)
 Sof(O15B)=1-FVAR(3)
 Sof(O15A)=FVAR(3)
5.a Ternary CH refined with riding coordinates:
 C2(H2), C3(H3), C6(H6), C7(H7)
;
_olex2_computing_structure_refinement_long 'ShelXL (Sheldrick, 2008)'
_olex2_computing_structure_solution_long 'ShelXS (Sheldrick, 2008)'

loop_
_space_group_symop_operation_xyz
'x, y, z'
'-x, -y, z+1/2'
'x, -y, -z'
'-x, y, -z+1/2'
'x+1/2, y+1/2, z'
'-x+1/2, -y+1/2, z+1/2'
'x+1/2, -y+1/2, -z'
'-x+1/2, y+1/2, -z+1/2'

loop_
_atom_site_label
_atom_site_type_symbol
_atom_site_fract_x
_atom_site_fract_y
_atom_site_fract_z
_atom_site_U_iso_or_equiv
_atom_site_adp_type
_atom_site_occupancy
_atom_site_site_symmetry_order
_atom_site_calc_flag
_atom_site_refinement_flags_posn
_atom_site_refinement_flags_adp
_atom_site_refinement_flags_occupancy
_atom_site_disorder_assembly
_atom_site_disorder_group
V1 V 0.29531(12) 0.64811(6) 0.05556(4) 0.0123(2) Uani 1 1 d . . . . .
V2 V 0.45113(12) 0.63647(6) 0.16278(4) 0.0164(3) Uani 1 1 d . . . . .
K1 K -0.0361(2) 0.5000 0.0000 0.0165(4) Uani 1 2 d S T P . .
K2 K 0.11474(15) 0.50841(8) 0.15474(5) 0.0204(3) Uani 1 1 d . . . . .
K3A K 0.5000 0.4758(6) 0.2500 0.0231(14) Uani 0.69(2) 2 d S T P . .
K3B K 0.5000 0.4458(9) 0.2500 0.0231(14) Uani 0.31(2) 2 d S T P . .
O1 O 0.2385(4) 0.7459(2) 0.01572(14) 0.0144(10) Uani 1 1 d . . . . .
O2 O 0.2855(4) 0.8725(2) 0.00837(16) 0.0188(10) Uani 1 1 d . . . . .
O3 O 0.5223(5) 0.7243(2) 0.05823(16) 0.0152(9) Uani 1 1 d D . . . .
H3A H 0.588(5) 0.732(3) 0.0341(17) 0.015(18) Uiso 1 1 d D . . . .
O4 O 0.3109(5) 0.7093(2) 0.12525(14) 0.0150(9) Uani 1 1 d . . . . .
O5 O 0.5552(5) 0.7318(2) 0.18553(15) 0.0203(10) Uani 1 1 d . . . . .
O6 O 0.5458(6) 0.8598(3) 0.17872(16) 0.0319(12) Uani 1 1 d . . . . .
O7 O 0.6581(5) 0.5830(2) 0.16103(17) 0.0214(10) Uani 1 1 d . . . . .
O8 O 0.8030(5) 0.4959(3) 0.11722(18) 0.0318(12) Uani 1 1 d . . . . .
O9 O 0.4202(5) 0.5746(2) 0.09963(15) 0.0132(10) Uani 1 1 d . . . . .
O10 O 0.4234(5) 0.4294(3) 0.14546(16) 0.0210(11) Uani 1 1 d D . . . .
H10A H 0.400(7) 0.3853(19) 0.154(2) 0.02(2) Uiso 1 1 d D . . . .
O11 O 0.2034(5) 0.4354(2) 0.06338(15) 0.0164(10) Uani 1 1 d . . . . .
O12 O 0.3941(5) 0.3984(2) 0.00704(15) 0.0152(10) Uani 1 1 d . . . . .
O13 O 0.1216(5) 0.6132(2) 0.06032(15) 0.0162(9) Uani 1 1 d . . . . .
O14 O 0.3491(5) 0.6003(2) 0.21011(15) 0.0224(11) Uani 1 1 d . . . . .
O15A O -0.0550(16) 0.6363(6) 0.2034(8) 0.044(4) Uiso 0.63(5) 1 d . . . . .
O15B O -0.023(2) 0.6449(10) 0.1830(12) 0.030(7) Uiso 0.37(5) 1 d . . . . .
O16A O 0.1655(17) 0.4748(9) 0.2636(5) 0.029(4) Uiso 0.349(4) 1 d . . . . .
O16B O 0.205(2) 0.4367(11) 0.2613(7) 0.042(5) Uiso 0.359(4) 1 d . . . . .
O16C O 0.234(2) 0.3962(10) 0.2620(6) 0.025(5) Uiso 0.292(4) 1 d . . . . .
O17D O 0.307(2) 0.3214(11) 0.2542(7) 0.055(5) Uiso 0.342(8) 1 d . . . . .
O17E O 0.517(2) 0.3059(11) 0.1985(8) 0.055(8) Uiso 0.289(14) 1 d . . . . .
C1 C 0.3168(7) 0.8092(4) 0.0270(2) 0.0152(14) Uani 1 1 d . . . . .
C2 C 0.4464(7) 0.7974(3) 0.0681(2) 0.0152(14) Uani 1 1 d . . . . .
H2 H 0.5245 0.8409 0.0678 0.018 Uiso 1 1 calc R . . . .
C3 C 0.3741(7) 0.7857(3) 0.1239(2) 0.0172(14) Uani 1 1 d . . . . .
H3 H 0.2870 0.8240 0.1297 0.021 Uiso 1 1 calc R . . . .
C4 C 0.4988(8) 0.7955(4) 0.1661(2) 0.0204(15) Uani 1 1 d . . . . .
C5 C 0.6805(7) 0.5323(4) 0.1236(3) 0.0214(15) Uani 1 1 d . . . . .
C6 C 0.5402(7) 0.5205(3) 0.0860(2) 0.0150(14) Uani 1 1 d . . . . .
H6 H 0.5750 0.5292 0.0485 0.018 Uiso 1 1 calc R . . . .
C7 C 0.4766(7) 0.4378(3) 0.0920(2) 0.0143(14) Uani 1 1 d . . . . .
H7 H 0.5648 0.4004 0.0854 0.017 Uiso 1 1 calc R . . . .
C8 C 0.3435(7) 0.4230(3) 0.0519(2) 0.0116(13) Uani 1 1 d . . . . .
O1S_a O 0.400(2) 0.2522(11) 0.1132(8) 0.085(5) Uiso 0.379(13) 1 d . . . A 1
O2S_a O 0.293(2) 0.2635(12) 0.2620(7) 0.085(5) Uiso 0.366(13) 1 d . . . B 1
O3S_a O 0.372(3) 0.2820(14) 0.1775(10) 0.085(5) Uiso 0.307(13) 1 d . . . A 1
O4S_a O 0.476(4) 0.2668(16) 0.1507(13) 0.085(5) Uiso 0.272(13) 1 d . . . A 1

loop_
_atom_site_aniso_label
_atom_site_aniso_U_11
_atom_site_aniso_U_22
_atom_site_aniso_U_33
_atom_site_aniso_U_23
_atom_site_aniso_U_13
_atom_site_aniso_U_12
V1 0.0133(5) 0.0109(6) 0.0127(5) -0.0002(5) -0.0017(4) -0.0013(5)
V2 0.0198(6) 0.0169(6) 0.0123(5) -0.0001(5) -0.0018(5) -0.0038(5)
K1 0.0152(10) 0.0108(10) 0.0234(10) 0.0000(8) 0.000 0.000
K2 0.0200(7) 0.0194(8) 0.0220(7) -0.0029(7) 0.0017(6) -0.0059(7)
K3A 0.0332(14) 0.020(4) 0.0159(11) 0.000 -0.0071(10) 0.000
K3B 0.0332(14) 0.020(4) 0.0159(11) 0.000 -0.0071(10) 0.000
O1 0.014(2) 0.012(2) 0.017(2) -0.0007(19) -0.0037(17) -0.0023(18)
O2 0.018(2) 0.013(2) 0.025(2) 0.004(2) 0.000(2) -0.002(2)
O3 0.016(2) 0.016(2) 0.014(2) 0.002(2) 0.004(2) 0.0004(19)
O4 0.018(2) 0.014(2) 0.013(2) -0.0022(18) 0.0024(19) -0.005(2)
O5 0.024(3) 0.020(3) 0.016(2) -0.003(2) -0.005(2) -0.004(2)
O6 0.050(3) 0.020(3) 0.025(2) -0.005(2) -0.014(2) -0.012(3)
O7 0.022(3) 0.018(2) 0.024(3) -0.003(2) -0.010(2) 0.000(2)
O8 0.017(3) 0.023(3) 0.056(3) -0.010(3) -0.014(2) 0.001(2)
O9 0.012(2) 0.013(2) 0.014(2) -0.0031(18) -0.0040(18) 0.0009(18)
O10 0.031(3) 0.018(3) 0.014(2) 0.007(2) -0.006(2) -0.007(2)
O11 0.013(2) 0.020(2) 0.016(2) -0.001(2) -0.001(2) 0.001(2)
O12 0.019(2) 0.016(2) 0.011(2) -0.0017(18) 0.003(2) 0.0028(19)
O13 0.018(2) 0.013(2) 0.018(2) 0.0000(19) -0.006(2) 0.0009(18)
O14 0.030(3) 0.023(3) 0.015(2) 0.002(2) -0.003(2) -0.005(2)
C1 0.013(3) 0.020(4) 0.012(3) -0.003(3) 0.006(3) 0.001(3)
C2 0.014(3) 0.010(3) 0.022(3) -0.005(3) 0.001(3) -0.001(3)
C3 0.020(4) 0.009(3) 0.023(3) -0.006(3) -0.002(3) 0.001(3)
C4 0.029(4) 0.022(4) 0.011(3) -0.005(3) 0.004(3) -0.009(3)
C5 0.017(4) 0.018(4) 0.029(4) 0.005(3) -0.007(3) -0.004(3)
C6 0.017(3) 0.014(3) 0.014(3) 0.004(3) -0.001(3) 0.001(3)
C7 0.012(3) 0.014(3) 0.016(3) 0.002(3) -0.002(3) -0.001(3)
C8 0.016(4) 0.004(3) 0.015(3) 0.003(3) -0.002(3) -0.001(3)

loop_
_atom_type_symbol
_atom_type_description
_atom_type_scat_dispersion_real
_atom_type_scat_dispersion_imag
_atom_type_scat_source
C C 0.0033 0.0016 'International Tables Vol C Tables 4.2.6.8 and 6.1.1.4'
H H 0.0000 0.0000 'International Tables Vol C Tables 4.2.6.8 and 6.1.1.4'
K K 0.2009 0.2494 'International Tables Vol C Tables 4.2.6.8 and 6.1.1.4'
O O 0.0106 0.0060 'International Tables Vol C Tables 4.2.6.8 and 6.1.1.4'
V V 0.3005 0.5294 'International Tables Vol C Tables 4.2.6.8 and 6.1.1.4'

loop_
_geom_angle_atom_site_label_1
_geom_angle_atom_site_label_2
_geom_angle_atom_site_label_3
_geom_angle
_geom_angle_site_symmetry_1
_geom_angle_site_symmetry_3
V2 V1 K1 124.73(4) . .
V2 V1 K2 62.82(3) . .
K2 V1 K1 62.94(3) . .
O1 V1 V2 127.11(11) . .
O1 V1 K1 101.28(11) . .
O1 V1 K2 139.76(12) . .
O1 V1 O3 74.64(15) . .
O1 V1 O4 90.33(15) . .
O3 V1 V2 69.64(10) . .
O3 V1 K1 159.87(11) . .
O3 V1 K2 132.30(11) . .
O4 V1 V2 40.61(11) . .
O4 V1 K1 131.83(12) . .
O4 V1 K2 78.09(11) . .
O4 V1 O3 68.27(15) . .
O9 V1 V2 39.30(11) . .
O9 V1 K1 98.78(12) . .
O9 V1 K2 55.83(12) . .
O9 V1 O1 159.39(16) . .
O9 V1 O3 84.89(15) . .
O9 V1 O4 79.69(15) . .
O12 V1 V2 120.54(12) 3_565 .
O12 V1 K1 75.84(12) 3_565 .
O12 V1 K2 115.98(12) 3_565 .
O12 V1 O1 92.69(16) 3_565 .
O12 V1 O3 84.59(15) 3_565 .
O12 V1 O4 150.82(16) 3_565 .
O12 V1 O9 87.66(16) 3_565 .
O13 V1 V2 108.05(15) . .
O13 V1 K1 31.49(14) . .
O13 V1 K2 48.53(14) . .
O13 V1 O1 97.88(18) . .
O13 V1 O3 166.49(18) . .
O13 V1 O4 101.02(19) . .
O13 V1 O9 101.68(18) . .
O13 V1 O12 107.28(19) . 3_565
V1 V2 K2 69.33(4) . .
V1 V2 K3A 130.87(11) . .
V1 V2 K3B 126.47(13) . .
K2 V2 K3B 66.61(8) . .
K3A V2 K2 69.26(7) . .
K3A V2 K3B 4.68(8) . .
O4 V2 V1 42.69(11) . .
O4 V2 K2 83.93(12) . .
O4 V2 K3A 149.71(12) . .
O4 V2 K3B 148.90(13) . .
O4 V2 O7 145.05(17) . .
O5 V2 V1 113.71(12) . .
O5 V2 K2 152.70(13) . .
O5 V2 K3A 115.26(16) . .
O5 V2 K3B 119.47(17) . .
O5 V2 O4 82.48(17) . .
O5 V2 O7 90.33(18) . .
O7 V2 V1 113.43(13) . .
O7 V2 K2 113.93(12) . .
O7 V2 K3A 63.01(13) . .
O7 V2 K3B 62.14(13) . .
O9 V2 V1 40.67(12) . .
O9 V2 K2 60.46(12) . .
O9 V2 K3A 95.07(16) . .
O9 V2 K3B 90.39(18) . .
O9 V2 O4 83.13(16) . .
O9 V2 O5 140.26(17) . .
O9 V2 O7 80.87(17) . .
O14 V2 V1 117.33(16) . .
O14 V2 K2 51.43(15) . .
O14 V2 K3A 45.40(17) . .
O14 V2 K3B 47.19(17) . .
O14 V2 O4 106.5(2) . .
O14 V2 O5 110.8(2) . .
O14 V2 O7 108.0(2) . .
O14 V2 O9 108.8(2) . .
V1 K1 V1 92.50(5) 3_565 .
V1 K1 K2 55.56(3) 3_565 3_565
V1 K1 K2 97.81(4) . 3_565
V1 K1 K2 55.56(3) . .
V1 K1 K2 97.81(4) 3_565 .
K2 K1 K2 143.81(6) 3_565 .
O2 K1 V1 83.85(9) 7_465 .
O2 K1 V1 152.09(9) 5_445 .
O2 K1 V1 152.09(9) 7_465 3_565
O2 K1 V1 83.85(9) 5_445 3_565
O2 K1 K2 102.69(9) 5_445 3_565
O2 K1 K2 97.42(9) 7_465 3_565
O2 K1 K2 97.42(9) 5_445 .
O2 K1 K2 102.69(9) 7_465 .
O2 K1 O2 111.68(18) 5_445 7_465
O2 K1 O8 71.09(12) 7_465 3_465
O2 K1 O8 71.09(12) 5_445 1_455
O2 K1 O8 81.64(12) 7_465 1_455
O2 K1 O8 81.64(12) 5_445 3_465
O2 K1 O11 141.02(12) 5_445 3_565
O2 K1 O11 141.02(12) 7_465 .
O2 K1 O11 91.79(12) 7_465 3_565
O2 K1 O11 91.79(12) 5_445 .
O2 K1 O13 74.58(11) 7_465 .
O2 K1 O13 142.86(11) 5_445 .
O2 K1 O13 142.86(11) 7_465 3_565
O2 K1 O13 74.58(11) 5_445 3_565
O8 K1 V1 89.38(8) 3_465 3_565
O8 K1 V1 126.09(8) 1_455 3_565
O8 K1 V1 126.09(8) 3_465 .
O8 K1 V1 89.38(8) 1_455 .
O8 K1 K2 42.95(7) 1_455 .
O8 K1 K2 172.61(9) 1_455 3_565
O8 K1 K2 172.61(9) 3_465 .
O8 K1 K2 42.95(7) 3_465 3_565
O8 K1 O8 130.57(15) 3_465 1_455
O11 K1 V1 63.82(8) . .
O11 K1 V1 56.32(8) . 3_565
O11 K1 V1 63.82(8) 3_565 3_565
O11 K1 V1 56.32(8) 3_565 .
O11 K1 K2 107.56(9) . 3_565
O11 K1 K2 41.50(8) . .
O11 K1 K2 107.55(9) 3_565 .
O11 K1 K2 41.50(8) 3_565 3_565
O11 K1 O8 77.09(11) . 1_455
O11 K1 O8 145.65(11) 3_565 1_455
O11 K1 O8 145.65(11) . 3_465
O11 K1 O8 77.09(11) 3_565 3_465
O11 K1 O11 87.89(17) 3_565 .
O11 K1 O13 68.34(11) . .
O11 K1 O13 71.81(12) . 3_565
O11 K1 O13 68.34(11) 3_565 3_565
O11 K1 O13 71.81(12) 3_565 .
O13 K1 V1 17.17(8) . .
O13 K1 V1 17.17(8) 3_565 3_565
O13 K1 V1 107.53(9) . 3_565
O13 K1 V1 107.53(9) 3_565 .
O13 K1 K2 46.85(8) . .
O13 K1 K2 112.96(9) 3_565 .
O13 K1 K2 112.96(9) . 3_565
O13 K1 K2 46.85(8) 3_565 3_565
O13 K1 O8 73.94(11) 3_565 3_465
O13 K1 O8 132.24(11) . 3_465
O13 K1 O8 132.24(11) 3_565 1_455
O13 K1 O8 73.94(11) . 1_455
O13 K1 O13 123.53(17) 3_565 .
O6 K2 O8 78.45(14) 5_445 1_455
O6 K2 O9 128.40(14) 5_445 .
O6 K2 O10 76.50(14) 5_445 .
O6 K2 O11 78.79(12) 5_445 .
O6 K2 O13 139.32(12) 5_445 .
O6 K2 O14 124.21(13) 5_445 .
O6 K2 O15A 121.6(4) 5_445 .
O6 K2 O15B 132.4(7) 5_445 .
O6 K2 O16A 67.8(3) 5_445 .
O6 K2 O16A 61.5(3) 5_445 4
O6 K2 O16B 58.0(3) 5_445 .
O8 K2 O9 130.48(13) 1_455 .
O8 K2 O10 139.97(13) 1_455 .
O8 K2 O13 78.33(13) 1_455 .
O8 K2 O14 147.73(14) 1_455 .
O8 K2 O15A 74.8(2) 1_455 .
O8 K2 O16A 60.4(3) 1_455 4
O8 K2 O16A 116.8(3) 1_455 .
O8 K2 O16B 119.9(3) 1_455 .
O9 K2 O16A 163.7(3) . 4
O10 K2 O9 53.87(11) . .
O10 K2 O13 101.62(12) . .
O10 K2 O16A 128.4(3) . 4
O10 K2 O16B 70.1(4) . .
O11 K2 O8 86.44(13) . 1_455
O11 K2 O9 64.69(11) . .
O11 K2 O10 58.42(12) . .
O11 K2 O13 66.85(11) . .
O11 K2 O14 118.21(13) . .
O11 K2 O15A 147.5(4) . .
O11 K2 O15B 137.6(7) . .
O11 K2 O16A 131.5(3) . 4
O11 K2 O16A 132.7(3) . .
O11 K2 O16B 118.9(4) . .
O13 K2 O9 54.01(11) . .
O13 K2 O16A 129.6(3) . 4
O13 K2 O16B 160.1(3) . .
O14 K2 O9 56.74(11) . .
O14 K2 O10 71.94(13) . .
O14 K2 O13 92.02(11) . .
O14 K2 O15A 73.5(2) . .
O14 K2 O16A 107.3(3) . 4
O14 K2 O16B 68.3(3) . .
O15A K2 O9 108.2(4) . .
O15A K2 O10 145.2(2) . .
O15A K2 O13 83.2(4) . .
O15A K2 O16A 60.1(5) . 4
O15A K2 O16B 93.6(5) . .
O15B K2 O8 75.8(3) . 1_455
O15B K2 O9 98.6(6) . .
O15B K2 O10 143.0(4) . .
O15B K2 O13 71.9(7) . .
O15B K2 O14 71.9(3) . .
O15B K2 O15A 11.6(4) . .
O15B K2 O16A 89.5(7) . .
O15B K2 O16A 71.0(7) . 4
O15B K2 O16B 103.3(7) . .
O16A K2 O9 112.2(3) . .
O16A K2 O10 81.2(3) . .
O16A K2 O13 152.9(3) . .
O16A K2 O14 62.9(3) . .
O16A K2 O15A 79.9(5) . .
O16A K2 O16A 56.7(5) . 4
O16A K2 O16B 13.9(4) . .
O16B K2 O9 109.3(3) . .
O16B K2 O16A 62.9(4) . 4
K3B K3A O10 73.5(2) . 4_655
K3B K3A O10 73.5(2) . .
K3B K3A H10A 58.5(7) . .
K3B K3A O14 143.06(16) . .
K3B K3A O14 143.06(17) . 4_655
K3B K3A O16A 89.6(4) . .
K3B K3A O16A 89.6(4) . 4_655
K3B K3A O16B 74.9(5) . 4_655
K3B K3A O16B 74.9(5) . .
K3B K3A O16C 58.7(4) . .
K3B K3A O16C 58.7(4) . 4_655
K3B K3A O17D 31.5(4) . 4_655
O10 K3A O10 147.0(4) 4_655 .
O10 K3A H10A 131.7(8) 4_655 .
O10 K3A H10A 15.8(6) . .
O10 K3A O16A 83.3(3) 4_655 4_655
O10 K3A O16A 96.5(3) 4_655 .
O10 K3A O16A 83.3(3) . .
O10 K3A O16A 96.5(3) . 4_655
O10 K3A O17D 70.7(4) 4_655 4_655
O10 K3A O17D 81.1(4) . 4_655
O14 K3A O10 76.87(15) 4_655 4_655
O14 K3A O10 133.0(3) . 4_655
O14 K3A O10 133.0(3) 4_655 .
O14 K3A O10 76.87(15) . .
O14 K3A H10A 89.2(9) . .
O14 K3A H10A 148.2(7) 4_655 .
O14 K3A O14 73.9(3) 4_655 .
O14 K3A O16A 115.4(4) . 4_655
O14 K3A O16A 65.2(3) . .
O14 K3A O16A 65.2(3) 4_655 4_655
O14 K3A O16A 115.4(4) 4_655 .
O14 K3A O17D 156.2(3) . 4_655
O14 K3A O17D 116.6(4) 4_655 4_655
O16A K3A H10A 79.3(12) . .
O16A K3A H10A 100.3(12) 4_655 .
O16A K3A O16A 179.3(8) . 4_655
O16A K3A O17D 121.1(6) . 4_655
O16A K3A O17D 58.2(4) 4_655 4_655
O16B K3A O10 92.5(4) . 4_655
O16B K3A O10 78.9(4) 4_655 4_655
O16B K3A O10 92.5(4) 4_655 .
O16B K3A O10 78.9(4) . .
O16B K3A H10A 92.6(12) 4_655 .
O16B K3A H10A 71.5(11) . .
O16B K3A O14 78.3(5) . .
O16B K3A O14 128.4(5) 4_655 .
O16B K3A O14 78.3(5) 4_655 4_655
O16B K3A O14 128.4(5) . 4_655
O16B K3A O16A 14.8(4) . .
O16B K3A O16A 14.8(4) 4_655 4_655
O16B K3A O16A 164.5(8) . 4_655
O16B K3A O16A 164.5(8) 4_655 .
O16B K3A O16B 149.7(10) 4_655 .
O16B K3A O16C 133.5(9) 4_655 .
O16B K3A O16C 133.5(9) . 4_655
O16B K3A O16C 16.2(4) . .
O16B K3A O16C 16.2(4) 4_655 4_655
O16B K3A O17D 106.3(7) . 4_655
O16B K3A O17D 43.4(5) 4_655 4_655
O16C K3A O10 76.3(4) 4_655 4_655
O16C K3A O10 86.6(4) . 4_655
O16C K3A O10 76.3(4) . .
O16C K3A O10 86.6(4) 4_655 .
O16C K3A H10A 65.3(10) . .
O16C K3A H10A 82.8(12) 4_655 .
O16C K3A O14 140.6(4) . 4_655
O16C K3A O14 93.4(4) 4_655 4_655
O16C K3A O14 140.6(4) 4_655 .
O16C K3A O14 93.3(4) . .
O16C K3A O16A 148.3(7) 4_655 .
O16C K3A O16A 31.0(5) . .
O16C K3A O16A 148.3(7) . 4_655
O16C K3A O16A 31.0(5) 4_655 4_655
O16C K3A O16C 117.3(9) . 4_655
O16C K3A O17D 27.3(5) 4_655 4_655
O16C K3A O17D 90.1(6) . 4_655
O17D K3A H10A 70.9(10) 4_655 .
K3A K3B O10 96.0(4) . 4_655
K3A K3B O10 96.0(4) . .
K3A K3B H10A 112.3(8) . .
K3A K3B O16A 80.0(4) . .
K3A K3B O16B 93.6(6) . .
K3A K3B O16B 93.6(6) . 4_655
K3A K3B O16C 110.8(6) . 4_655
K3A K3B O16C 110.8(6) . .
K3A K3B O17D 142.8(4) . .
K3A K3B O17D 142.8(4) . 4_655
K3A K3B O17E 151.7(4) . 4_655
K3A K3B O17E 151.8(4) . .
O10 K3B O10 168.0(7) . 4_655
O10 K3B H10A 151.2(9) 4_655 .
O10 K3B H10A 17.1(6) . .
O10 K3B O16A 97.8(3) 4_655 .
O10 K3B O16A 84.3(3) . .
O10 K3B O17E 57.7(4) . .
O10 K3B O17E 110.5(6) 4_655 .
O10 K3B O17E 110.5(6) . 4_655
O10 K3B O17E 57.7(4) 4_655 4_655
O16A K3B H10A 82.6(13) . .
O16B K3B O10 82.4(4) 4_655 4_655
O16B K3B O10 82.4(4) . .
O16B K3B O10 96.9(4) 4_655 .
O16B K3B O10 96.9(4) . 4_655
O16B K3B H10A 76.9(13) . .
O16B K3B H10A 100.3(13) 4_655 .
O16B K3B O16A 13.6(5) . .
O16B K3B O16A 173.6(10) 4_655 .
O16B K3B O16B 172.7(12) 4_655 .
O16B K3B O17D 49.2(6) 4_655 4_655
O16B K3B O17D 123.5(9) 4_655 .
O16B K3B O17D 49.2(6) . .
O16B K3B O17D 123.5(9) . 4_655
O16B K3B O17E 92.8(7) 4_655 4_655
O16B K3B O17E 80.8(7) . 4_655
O16B K3B O17E 92.8(7) . .
O16B K3B O17E 80.8(7) 4_655 .
O16C K3B O10 93.6(4) . 4_655
O16C K3B O10 82.1(4) . .
O16C K3B O10 93.6(4) 4_655 .
O16C K3B O10 82.1(4) 4_655 4_655
O16C K3B H10A 72.0(11) . .
O16C K3B H10A 92.3(13) 4_655 .
O16C K3B O16A 169.2(9) 4_655 .
O16C K3B O16A 30.8(5) . .
O16C K3B O16B 155.6(11) . 4_655
O16C K3B O16B 155.6(11) 4_655 .
O16C K3B O16B 17.2(5) . .
O16C K3B O16B 17.2(5) 4_655 4_655
O16C K3B O16C 138.4(11) . 4_655
O16C K3B O17D 106.4(8) 4_655 .
O16C K3B O17D 106.4(8) . 4_655
O16C K3B O17D 32.1(5) 4_655 4_655
O16C K3B O17D 32.1(5) . .
O16C K3B O17E 65.3(7) . 4_655
O16C K3B O17E 78.1(7) 4_655 4_655
O16C K3B O17E 78.1(7) . .
O16C K3B O17E 65.3(7) 4_655 .
O17D K3B O10 79.1(5) . .
O17D K3B O10 91.3(5) 4_655 .
O17D K3B O10 79.1(5) 4_655 4_655
O17D K3B O10 91.3(5) . 4_655
O17D K3B H10A 81.3(12) 4_655 .
O17D K3B H10A 63.2(9) . .
O17D K3B O16A 137.1(7) 4_655 .
O17D K3B O16A 62.8(5) . .
O17D K3B O17D 74.4(9) 4_655 .
O17D K3B O17E 41.4(6) 4_655 .
O17D K3B O17E 49.3(6) . .
O17D K3B O17E 41.4(6) . 4_655
O17D K3B O17E 49.3(6) 4_655 4_655
O17E K3B H10A 93.5(9) 4_655 .
O17E K3B H10A 43.2(10) . .
O17E K3B O16A 92.7(6) 4_655 .
O17E K3B O16A 105.0(6) . .
O17E K3B O17E 56.5(8) 4_655 .
C1 O1 V1 118.2(4) . .
C1 O2 K1 130.4(4) . 5
V1 O3 H3A 128(4) . .
C2 O3 V1 97.9(3) . .
C2 O3 H3A 106(4) . .
V2 O4 V1 96.71(17) . .
C3 O4 V1 118.9(3) . .
C3 O4 V2 112.4(3) . .
C4 O5 V2 116.3(4) . .
C4 O6 K2 151.3(4) . 5
V2 O7 K3A 83.56(17) . .
C5 O7 V2 117.4(4) . .
C5 O7 K3A 100.1(4) . .
K2 O8 K1 84.94(12) 1_655 1_655
C5 O8 K1 117.5(4) . 1_655
C5 O8 K2 135.2(4) . 1_655
V1 O9 K2 92.57(14) . .
V2 O9 V1 100.03(18) . .
V2 O9 K2 87.16(13) . .
C6 O9 V1 131.7(3) . .
C6 O9 V2 117.8(3) . .
C6 O9 K2 116.8(3) . .
K2 O10 H10A 102(4) . .
K3A O10 K2 89.81(16) . .
K3A O10 H10A 95(4) . .
K3B O10 K2 94.9(2) . .
K3B O10 K3A 10.5(2) . .
K3B O10 H10A 84(4) . .
C7 O10 K2 107.8(3) . .
C7 O10 K3A 141.0(4) . .
C7 O10 K3B 145.7(4) . .
C7 O10 H10A 115(4) . .
K2 O11 K1 95.51(13) . .
C8 O11 K1 128.7(4) . .
C8 O11 K2 122.7(4) . .
C8 O12 V1 134.8(4) . 3_565
V1 O13 K1 131.3(2) . .
V1 O13 K2 107.98(18) . .
K1 O13 K2 89.79(11) . .
V2 O14 K2 103.02(19) . .
V2 O14 K3A 109.7(2) . .
V2 O14 K3B 110.8(2) . .
K2 O14 K3B 87.84(19) . .
K3A O14 K2 93.56(19) . .
O15B O15A K2 67(2) . .
O15A O15B K2 101(2) . .
K2 O16A K2 118.3(5) . 4
K2 O16A K3A 91.9(4) . .
K2 O16A K3B 94.0(4) . .
K3A O16A K2 144.4(5) . 4
K3B O16A K2 146.5(5) . 4
O16B O16A K2 100(2) . .
O16B O16A K2 123(2) . 4
O16B O16A K3A 63.2(19) . .
O16B O16A K3B 52.9(19) . .
O16C O16A K2 118.5(8) . 4
O16C O16A K2 102.8(9) . .
O16C O16A K3A 67.2(8) . .
O16C O16A K3B 56.9(8) . .
K3A O16B K2 92.1(5) . .
K3B O16B K2 97.0(5) . .
O16A O16B K2 66.0(19) . .
O16A O16B K3A 102(2) . .
O16A O16B K3B 113(2) . .
O16A O16B O16C 171(4) . .
O16C O16B K2 119(2) . .
O16C O16B K3A 86(2) . .
O16C O16B K3B 75(2) . .
O16A O16C K3A 81.8(9) . .
O16A O16C K3B 92.3(10) . .
O16B O16C K3A 78(2) . .
O16B O16C K3B 88(2) . .
O16B O16C O17D 169(3) . .
O17D O16C K3A 95.4(11) . .
O17D O16C K3B 84.9(11) . .
O17D O16C O16A 173.5(15) . .
O16C O17D K3A 57.3(9) . .
O16C O17D K3B 63.0(9) . .
O1 C1 C2 113.4(5) . .
O2 C1 O1 123.9(5) . .
O2 C1 C2 122.6(5) . .
O3 C2 C1 108.7(4) . .
O3 C2 H2 111.5 . .
O3 C2 C3 102.6(4) . .
C1 C2 H2 111.5 . .
C1 C2 C3 110.6(5) . .
C3 C2 H2 111.5 . .
O4 C3 C2 106.9(4) . .
O4 C3 H3 109.6 . .
O4 C3 C4 110.4(5) . .
C2 C3 H3 109.6 . .
C4 C3 C2 110.5(5) . .
C4 C3 H3 109.6 . .
O5 C4 C3 115.2(5) . .
O6 C4 O5 123.9(6) . .
O6 C4 C3 120.8(6) . .
O7 C5 C6 115.2(5) . .
O8 C5 O7 124.5(6) . .
O8 C5 C6 120.3(6) . .
O9 C6 C5 108.3(5) . .
O9 C6 H6 109.7 . .
O9 C6 C7 110.0(5) . .
C5 C6 H6 109.7 . .
C5 C6 C7 109.5(5) . .
C7 C6 H6 109.7 . .
O10 C7 C6 107.3(5) . .
O10 C7 H7 109.1 . .
O10 C7 C8 111.9(5) . .
C6 C7 H7 109.1 . .
C8 C7 C6 110.3(5) . .
C8 C7 H7 109.1 . .
O11 C8 O12 125.7(5) . .
O11 C8 C7 121.2(5) . .
O12 C8 C7 113.1(5) . .

loop_
_geom_bond_atom_site_label_1
_geom_bond_atom_site_label_2
_geom_bond_distance
_geom_bond_site_symmetry_2
V1 V2 3.0058(14) .
V1 K1 4.0419(16) .
V1 K2 3.7928(17) .
V1 O1 2.024(4) .
V1 O3 2.326(4) .
V1 O4 2.052(4) .
V1 O9 1.989(4) .
V1 O12 1.954(4) 3_565
V1 O13 1.589(4) .
V2 K2 3.6062(17) .
V2 K3A 3.565(8) .
V2 K3B 3.984(14) .
V2 O4 1.970(4) .
V2 O5 1.955(4) .
V2 O7 1.977(4) .
V2 O9 1.933(4) .
V2 O14 1.596(4) .
K1 V1 4.0419(16) 3_565
K1 K2 4.0956(15) .
K1 K2 4.0956(15) 3_565
K1 O2 2.680(4) 7_465
K1 O2 2.680(4) 5_445
K1 O8 3.245(5) 1_455
K1 O8 3.245(5) 3_465
K1 O11 2.806(4) .
K1 O11 2.806(4) 3_565
K1 O13 2.812(4) 3_565
K1 O13 2.812(4) .
K2 O6 2.706(5) 5_445
K2 O8 2.802(4) 1_455
K2 O9 3.141(4) .
K2 O10 2.949(5) .
K2 O11 2.726(4) .
K2 O13 2.988(4) .
K2 O14 2.894(4) .
K2 O15A 2.906(13) .
K2 O15B 2.727(16) .
K2 O16A 3.184(14) 4
K2 O16A 2.830(13) .
K2 O16B 3.049(17) .
K3A K3B 0.519(11) .
K3A O10 2.823(5) 4_655
K3A O10 2.823(5) .
K3A H10A 3.00(6) .
K3A O14 2.696(9) .
K3A O14 2.696(9) 4_655
K3A O16A 2.842(14) 4_655
K3A O16A 2.842(14) .
K3A O16B 2.594(17) .
K3A O16B 2.594(17) 4_655
K3A O16C 2.648(17) 4_655
K3A O16C 2.648(17) .
K3A O17D 3.13(2) 4_655
K3B O10 2.721(4) .
K3B O10 2.721(4) 4_655
K3B H10A 2.76(6) .
K3B O16A 2.886(15) .
K3B O16B 2.509(17) 4_655
K3B O16B 2.509(17) .
K3B O16C 2.419(17) 4_655
K3B O16C 2.419(17) .
K3B O17D 2.70(2) 4_655
K3B O17D 2.70(2) .
K3B O17E 2.75(2) 4_655
K3B O17E 2.75(2) .
O1 C1 1.311(7) .
O2 K1 2.680(4) 5
O2 C1 1.220(7) .
O3 H3A 0.83(3) .
O3 C2 1.441(7) .
O4 C3 1.426(7) .
O5 C4 1.296(7) .
O6 K2 2.706(5) 5
O6 C4 1.223(7) .
O7 C5 1.300(7) .
O8 K1 3.245(5) 1_655
O8 K2 2.801(4) 1_655
O8 C5 1.221(7) .
O9 C6 1.421(7) .
O10 H10A 0.82(3) .
O10 C7 1.424(7) .
O11 C8 1.235(7) .
O12 V1 1.954(4) 3_565
O12 C8 1.278(7) .
O15A O15B 0.598(18) .
O16A K2 3.184(14) 4
O16A O16B 0.74(2) .
O16A O16C 1.48(2) .
O16B O16C 0.74(2) .
O16C O17D 1.44(2) .
C1 C2 1.519(8) .
C2 H2 1.0000 .
C2 C3 1.542(8) .
C3 H3 1.0000 .
C3 C4 1.504(8) .
C5 C6 1.528(8) .
C6 H6 1.0000 .
C6 C7 1.536(8) .
C7 H7 1.0000 .
C7 C8 1.532(8) .
O1S_a O3S_a 1.72(3) .
O1S_a O4S_a 1.17(3) .
O3S_a O4S_a 1.14(3) .

loop_
_geom_hbond_atom_site_label_D
_geom_hbond_atom_site_label_H
_geom_hbond_atom_site_label_A
_geom_hbond_distance_DH
_geom_hbond_distance_HA
_geom_hbond_distance_DA
_geom_hbond_angle_DHA
_geom_hbond_site_symmetry_A
O3 H3A O1 0.83(3) 1.82(3) 2.655(5) 176(6) 7_565
O10 H10A O17E 0.82(3) 2.03(5) 2.64(2) 131(6) .
O10 H10A O3S_a 0.82(3) 1.90(4) 2.71(2) 173(6) .
O10 H10A O4S_a 0.82(3) 2.15(5) 2.85(3) 144(6) .

loop_
_geom_torsion_atom_site_label_1
_geom_torsion_atom_site_label_2
_geom_torsion_atom_site_label_3
_geom_torsion_atom_site_label_4
_geom_torsion
_geom_torsion_site_symmetry_1
_geom_torsion_site_symmetry_4
V1 V2 O14 K2 23.0(2) . .
V1 V2 O14 K3A 121.66(19) . .
V1 V2 O14 K3B 115.7(2) . .
V1 O1 C1 O2 -174.6(4) . .
V1 O1 C1 C2 2.3(6) . .
V1 O3 C2 C1 -51.8(4) . .
V1 O3 C2 C3 65.3(4) . .
V1 O4 C3 C2 -10.6(6) . .
V1 O4 C3 C4 -130.9(4) . .
V1 O9 C6 C5 130.4(4) . .
V1 O9 C6 C7 -109.9(5) . .
V1 O12 C8 O11 -13.7(9) 3_565 .
V1 O12 C8 C7 167.1(4) 3_565 .
V2 V1 O13 K1 -128.0(2) . .
V2 V1 O13 K2 -21.67(17) . .
V2 O4 C3 C2 101.2(4) . .
V2 O4 C3 C4 -19.1(6) . .
V2 O5 C4 O6 176.0(5) . .
V2 O5 C4 C3 -7.0(7) . .
V2 O7 C5 O8 178.8(5) . .
V2 O7 C5 C6 -0.6(7) . .
V2 O9 C6 C5 -6.8(6) . .
V2 O9 C6 C7 112.9(4) . .
K1 V1 O13 K2 106.3(3) . .
K1 O2 C1 O1 -159.8(4) 5 .
K1 O2 C1 C2 23.6(8) 5 .
K1 O8 C5 O7 -127.1(5) 1_655 .
K1 O8 C5 C6 52.3(7) 1_655 .
K1 O11 C8 O12 -39.1(8) . .
K1 O11 C8 C7 140.1(4) . .
K2 V1 O13 K1 -106.3(3) . .
K2 V2 O14 K3A 98.7(3) . .
K2 V2 O14 K3B 92.7(3) . .
K2 O6 C4 O5 144.6(7) 5 .
K2 O6 C4 C3 -32.3(13) 5 .
K2 O8 C5 O7 -14.5(10) 1_655 .
K2 O8 C5 C6 164.9(4) 1_655 .
K2 O9 C6 C5 -108.5(4) . .
K2 O9 C6 C7 11.1(5) . .
K2 O10 C7 C6 76.8(4) . .
K2 O10 C7 C8 -44.3(5) . .
K2 O11 C8 O12 -170.4(4) . .
K2 O11 C8 C7 8.8(7) . .
K2 O16A O16B K2 134(2) 4 .
K2 O16A O16B K3A -139.3(11) 4 .
K2 O16A O16B K3A 87.0(10) . .
K2 O16A O16B K3B -139.0(10) 4 .
K2 O16A O16B K3B 87.3(14) . .
K2 O16A O16C K3A 86.6(5) . .
K2 O16A O16C K3A -140.9(6) 4 .
K2 O16A O16C K3B 86.4(6) . .
K2 O16A O16C K3B -141.1(6) 4 .
K2 O16A O16C O16B 56(24) . .
K2 O16A O16C O16B -172(24) 4 .
K2 O16B O16C K3A 90.2(15) . .
K2 O16B O16C K3B 89.5(15) . .
K2 O16B O16C O16A -121(24) . .
K2 O16B O16C O17D 39(16) . .
K3A V2 O14 K2 -98.7(3) . .
K3A V2 O14 K3B -5.98(11) . .
K3A O7 C5 O8 -93.3(7) . .
K3A O7 C5 C6 87.3(5) . .
K3A O10 C7 C6 -36.2(8) . .
K3A O10 C7 C8 -157.4(5) . .
K3A O16A O16B K2 -87.0(10) . .
K3A O16A O16B K3B 0.3(5) . .
K3A O16A O16C K3B -0.26(16) . .
K3A O16A O16C O16B -31(23) . .
K3A O16B O16C K3B -0.7(4) . .
K3A O16B O16C O16A 149(24) . .
K3A O16B O16C O17D -51(15) . .
K3A O16C O17D K3B 0.82(16) . .
K3B V2 O14 K2 -92.7(3) . .
K3B V2 O14 K3A 5.98(11) . .
K3B O10 C7 C6 -52.1(10) . .
K3B O10 C7 C8 -173.3(7) . .
K3B O16A O16B K2 -87.3(14) . .
K3B O16A O16B K3A -0.3(5) . .
K3B O16A O16C K3A 0.26(16) . .
K3B O16A O16C O16B -31(23) . .
K3B O16B O16C K3A 0.7(4) . .
K3B O16B O16C O16A 149(23) . .
K3B O16B O16C O17D -50(15) . .
K3B O16C O17D K3A -0.82(16) . .
O1 V1 O13 K1 98.8(2) . .
O1 V1 O13 K2 -154.96(15) . .
O1 C1 C2 O3 39.0(6) . .
O1 C1 C2 C3 -72.9(6) . .
O2 C1 C2 O3 -144.1(5) . .
O2 C1 C2 C3 104.1(6) . .
O3 V1 O13 K1 154.1(6) . .
O3 V1 O13 K2 -99.6(8) . .
O3 C2 C3 O4 -40.7(6) . .
O3 C2 C3 C4 79.6(6) . .
O4 V1 O13 K1 -169.4(2) . .
O4 V1 O13 K2 -63.08(18) . .
O4 V2 O14 K2 67.8(2) . .
O4 V2 O14 K3A 166.5(2) . .
O4 V2 O14 K3B 160.5(2) . .
O4 C3 C4 O5 17.2(7) . .
O4 C3 C4 O6 -165.7(5) . .
O5 V2 O14 K2 155.90(16) . .
O5 V2 O14 K3A -105.5(2) . .
O5 V2 O14 K3B -111.4(3) . .
O7 V2 O14 K2 -106.65(19) . .
O7 V2 O14 K3A -8.0(3) . .
O7 V2 O14 K3B -14.0(3) . .
O7 C5 C6 O9 4.6(7) . .
O7 C5 C6 C7 -115.3(6) . .
O8 C5 C6 O9 -174.8(5) . .
O8 C5 C6 C7 65.2(7) . .
O9 V1 O13 K1 -87.8(3) . .
O9 V1 O13 K2 18.53(19) . .
O9 V2 O14 K2 -20.4(2) . .
O9 V2 O14 K3A 78.2(3) . .
O9 V2 O14 K3B 72.2(3) . .
O9 C6 C7 O10 -57.1(6) . .
O9 C6 C7 C8 65.0(6) . .
O10 K3A K3B O10 179.999(3) 4_655 .
O10 K3A K3B O10 180.001(2) . 4_655
O10 K3A K3B O16A 96.9(3) 4_655 .
O10 K3A K3B O16A -83.1(3) . .
O10 K3A K3B O16B -82.7(4) 4_655 4_655
O10 K3A K3B O16B -82.7(4) . .
O10 K3A K3B O16B 97.3(4) 4_655 .
O10 K3A K3B O16B 97.3(4) . 4_655
O10 K3A K3B O16C 96.2(4) 4_655 .
O10 K3A K3B O16C -83.8(4) . .
O10 K3A K3B O16C 96.2(4) . 4_655
O10 K3A K3B O16C -83.8(4) 4_655 4_655
O10 K3A K3B O17D 100.1(6) . 4_655
O10 K3A K3B O17D -79.9(6) 4_655 4_655
O10 K3A K3B O17D 100.1(6) 4_655 .
O10 K3A K3B O17D -79.9(6) . .
O10 K3A K3B O17E 20.0(9) 4_655 4_655
O10 K3A K3B O17E -160.0(9) 4_655 .
O10 K3A K3B O17E -160.0(9) . 4_655
O10 K3A K3B O17E 20.0(9) . .
O10 C7 C8 O11 28.2(7) . .
O10 C7 C8 O12 -152.5(5) . .
O12 V1 O13 K1 3.4(3) 3_565 .
O12 V1 O13 K2 109.72(18) 3_565 .
O14 K3A K3B O10 37.94(18) 4_655 4_655
O14 K3A K3B O10 -142.06(18) . 4_655
O14 K3A K3B O10 -142.06(18) 4_655 .
O14 K3A K3B O10 37.94(18) . .
O14 K3A K3B O16A -45.1(3) . .
O14 K3A K3B O16A 134.9(3) 4_655 .
O14 K3A K3B O16B -44.8(4) 4_655 4_655
O14 K3A K3B O16B -44.8(4) . .
O14 K3A K3B O16B 135.2(4) . 4_655
O14 K3A K3B O16B 135.2(4) 4_655 .
O14 K3A K3B O16C -45.9(4) . .
O14 K3A K3B O16C -45.9(4) 4_655 4_655
O14 K3A K3B O16C 134.1(4) . 4_655
O14 K3A K3B O16C 134.1(4) 4_655 .
O14 K3A K3B O17D -42.0(6) 4_655 4_655
O14 K3A K3B O17D 138.0(6) . 4_655
O14 K3A K3B O17D 138.0(6) 4_655 .
O14 K3A K3B O17D -42.0(6) . .
O14 K3A K3B O17E -122.1(9) . 4_655
O14 K3A K3B O17E 57.9(9) 4_655 4_655
O14 K3A K3B O17E -122.1(9) 4_655 .
O14 K3A K3B O17E 57.9(9) . .
O16A K3A K3B O10 -96.9(3) 4_655 .
O16A K3A K3B O10 83.1(3) 4_655 4_655
O16A K3A K3B O10 -96.9(3) . 4_655
O16A K3A K3B O10 83.1(3) . .
O16A K3A K3B O16A 180.002(0) 4_655 .
O16A K3A K3B O16B 0.4(5) 4_655 4_655
O16A K3A K3B O16B -179.6(5) . 4_655
O16A K3A K3B O16B -179.6(5) 4_655 .
O16A K3A K3B O16B 0.4(5) . .
O16A K3A K3B O16C -0.7(5) 4_655 4_655
O16A K3A K3B O16C 179.3(5) . 4_655
O16A K3A K3B O16C -0.7(5) . .
O16A K3A K3B O16C 179.3(5) 4_655 .
O16A K3A K3B O17D 3.2(7) . .
O16A K3A K3B O17D -176.8(7) 4_655 .
O16A K3A K3B O17D -176.8(7) . 4_655
O16A K3A K3B O17D 3.2(7) 4_655 4_655
O16A K3A K3B O17E 103.1(9) . .
O16A K3A K3B O17E 103.1(9) 4_655 4_655
O16A K3A K3B O17E -76.9(9) 4_655 .
O16A K3A K3B O17E -76.9(9) . 4_655
O16B K3A K3B O10 82.7(4) . .
O16B K3A K3B O10 -97.3(4) 4_655 .
O16B K3A K3B O10 -97.3(4) . 4_655
O16B K3A K3B O10 82.7(4) 4_655 4_655
O16B K3A K3B O16A -0.4(5) . .
O16B K3A K3B O16A 179.6(5) 4_655 .
O16B K3A K3B O16B 180.000(0) . 4_655
O16B K3A K3B O16B 180.000(0) 4_655 .
O16B K3A K3B O16C 178.9(6) . 4_655
O16B K3A K3B O16C 178.9(6) 4_655 .
O16B K3A K3B O16C -1.1(6) . .
O16B K3A K3B O16C -1.1(6) 4_655 4_655
O16B K3A K3B O17D 2.8(7) 4_655 4_655
O16B K3A K3B O17D -177.2(7) . 4_655
O16B K3A K3B O17D -177.2(7) 4_655 .
O16B K3A K3B O17D 2.8(7) . .
O16B K3A K3B O17E -77.3(10) 4_655 .
O16B K3A K3B O17E -77.3(10) . 4_655
O16B K3A K3B O17E 102.7(10) . .
O16B K3A K3B O17E 102.7(10) 4_655 4_655
O16B O16A O16C K3A 31(24) . .
O16B O16A O16C K3B 31(23) . .
O16B O16C O17D K3A 50(15) . .
O16B O16C O17D K3B 51(15) . .
O16C K3A K3B O10 -96.2(4) 4_655 .
O16C K3A K3B O10 83.8(4) . .
O16C K3A K3B O10 -96.2(4) . 4_655
O16C K3A K3B O10 83.8(4) 4_655 4_655
O16C K3A K3B O16A -179.3(5) 4_655 .
O16C K3A K3B O16A 0.7(5) . .
O16C K3A K3B O16B -178.9(6) . 4_655
O16C K3A K3B O16B 1.1(6) . .
O16C K3A K3B O16B -178.9(6) 4_655 .
O16C K3A K3B O16B 1.1(6) 4_655 4_655
O16C K3A K3B O16C 179.998(1) . 4_655
O16C K3A K3B O16C 180.002(1) 4_655 .
O16C K3A K3B O17D -176.1(8) 4_655 .
O16C K3A K3B O17D 3.9(8) . .
O16C K3A K3B O17D -176.1(8) . 4_655
O16C K3A K3B O17D 3.9(8) 4_655 4_655
O16C K3A K3B O17E -76.2(10) . 4_655
O16C K3A K3B O17E -76.2(10) 4_655 .
O16C K3A K3B O17E 103.8(10) . .
O16C K3A K3B O17E 103.8(10) 4_655 4_655
O16C O16A O16B K2 125(23) . .
O16C O16A O16B K3A -148(24) . .
O16C O16A O16B K3B -148(25) . .
O17D K3A K3B O10 -100.1(6) 4_655 .
O17D K3A K3B O10 79.9(6) 4_655 4_655
O17D K3A K3B O16A 176.8(7) 4_655 .
O17D K3A K3B O16B -2.8(7) 4_655 4_655
O17D K3A K3B O16B 177.2(7) 4_655 .
O17D K3A K3B O16C 176.1(8) 4_655 .
O17D K3A K3B O16C -3.9(8) 4_655 4_655
O17D K3A K3B O17D 179.999(1) 4_655 .
O17D K3A K3B O17E 99.9(10) 4_655 4_655
O17D K3A K3B O17E -80.1(10) 4_655 .
C1 C2 C3 O4 75.0(6) . .
C1 C2 C3 C4 -164.7(5) . .
C2 C3 C4 O5 -100.9(6) . .
C2 C3 C4 O6 76.2(7) . .
C5 C6 C7 O10 61.8(6) . .
C5 C6 C7 C8 -176.0(5) . .
C6 C7 C8 O11 -91.1(6) . .
C6 C7 C8 O12 88.1(6) . .
